data_1563669
loop_
_publ_author_name
'Cui, Haiyan'
'Hu, Zhaobo'
'Chen, Chao'
'Ruan, Huapeng'
'Fang, Yong'
'Zhang, Li'
'Zhao, Yue'
'Tan, Gengwen'
'Song, You'
'Wang, Xinping'

_publ_section_title
;
 A high-spin diradical dianion and its bridged chemically switchable
 single-molecule magnet
;
_journal_name_full 'Chemical Science'
_journal_paper_doi 10.1039/D1SC01932E
_journal_year 2021
_chemical_formula_moiety 'C98 H136 Fe2 K2 N4 O8'
_chemical_formula_sum 'C98 H136 Fe2 K2 N4 O8'
_chemical_formula_weight 1688.00
_space_group_crystal_system triclinic
_space_group_IT_number 2
_space_group_name_Hall '-P 1'
_space_group_name_H-M_alt 'P -1'
_atom_sites_solution_hydrogens mixed
_audit_creation_method SHELXL-2018/3
_audit_update_record
;
2020-04-22 deposited with the CCDC.	2021-06-22 downloaded from the CCDC.
;
_cell_angle_alpha 92.382(2)
_cell_angle_beta 107.892(2)
_cell_angle_gamma 116.504(2)
_cell_formula_units_Z 1
_cell_length_a 13.1826(7)
_cell_length_b 13.9086(7)
_cell_length_c 19.5230(11)
_cell_measurement_reflns_used 9899
_cell_measurement_temperature 296(2)
_cell_measurement_theta_max 27.40
_cell_measurement_theta_min 2.33
_cell_volume 2980.6(3)
_computing_structure_refinement 'SHELXL-2018/3 (Sheldrick, 2018)'
_computing_structure_solution 'SHELXT 2014/5 (Sheldrick, 2014)'
_diffrn_ambient_temperature 296(2)
_diffrn_measured_fraction_theta_full 0.985
_diffrn_measured_fraction_theta_max 0.985
_diffrn_measurement_device_type 'Bruker APEX-II CCD'
_diffrn_measurement_method '\f and \w scans'
_diffrn_radiation_type MoK\a
_diffrn_radiation_wavelength 0.71073
_diffrn_reflns_av_R_equivalents 0.0380
_diffrn_reflns_av_unetI/netI 0.0513
_diffrn_reflns_Laue_measured_fraction_full 0.985
_diffrn_reflns_Laue_measured_fraction_max 0.985
_diffrn_reflns_limit_h_max 15
_diffrn_reflns_limit_h_min -15
_diffrn_reflns_limit_k_max 15
_diffrn_reflns_limit_k_min -16
_diffrn_reflns_limit_l_max 23
_diffrn_reflns_limit_l_min -21
_diffrn_reflns_number 21664
_diffrn_reflns_point_group_measured_fraction_full 0.985
_diffrn_reflns_point_group_measured_fraction_max 0.985
_diffrn_reflns_theta_full 25.008
_diffrn_reflns_theta_max 25.008
_diffrn_reflns_theta_min 2.331
_exptl_absorpt_coefficient_mu 0.357
_exptl_absorpt_correction_T_max 0.7235
_exptl_absorpt_correction_T_min 0.6249
_exptl_absorpt_correction_type multi-scan
_exptl_crystal_colour Red
_exptl_crystal_density_diffrn 0.940
_exptl_crystal_description Prism
_exptl_crystal_F_000 906
_exptl_crystal_size_max 0.120
_exptl_crystal_size_mid 0.110
_exptl_crystal_size_min 0.080
_refine_diff_density_max 0.663
_refine_diff_density_min -0.611
_refine_diff_density_rms 0.050
_refine_ls_extinction_method none
_refine_ls_goodness_of_fit_ref 1.054
_refine_ls_hydrogen_treatment constr
_refine_ls_matrix_type full
_refine_ls_number_parameters 552
_refine_ls_number_reflns 10360
_refine_ls_number_restraints 996
_refine_ls_restrained_S_all 1.090
_refine_ls_R_factor_all 0.0609
_refine_ls_R_factor_gt 0.0520
_refine_ls_shift/su_max 0.001
_refine_ls_shift/su_mean 0.000
_refine_ls_structure_factor_coef Fsqd
_refine_ls_weighting_details 'w=1/[\s^2^(Fo^2^)+(0.0891P)^2^+1.2877P] where P=(Fo^2^+2Fc^2^)/3'
_refine_ls_weighting_scheme calc
_refine_ls_wR_factor_gt 0.1532
_refine_ls_wR_factor_ref 0.1616
_reflns_Friedel_coverage 0.000
_reflns_number_gt 8710
_reflns_number_total 10360
_reflns_threshold_expression 'I > 2\s(I)'
_cod_data_source_file d1sc01932e2.cif
_cod_data_source_block 2K2
_cod_database_code 1563669
_shelx_shelxl_version_number 2018/3
_shelx_space_group_comment
;
The symmetry employed for this shelxl refinement is uniquely defined
by the following loop, which should always be used as a source of
symmetry information in preference to the above space-group names.
They are only intended as comments.
;
_shelx_estimated_absorpt_t_min 0.958
_shelx_estimated_absorpt_t_max 0.972

loop_
_space_group_symop_operation_xyz
'x, y, z'
'-x, -y, -z'

loop_
_atom_site_label
_atom_site_type_symbol
_atom_site_fract_x
_atom_site_fract_y
_atom_site_fract_z
_atom_site_U_iso_or_equiv
_atom_site_adp_type
_atom_site_occupancy
_atom_site_site_symmetry_order
_atom_site_calc_flag
_atom_site_refinement_flags_posn
_atom_site_refinement_flags_adp
_atom_site_refinement_flags_occupancy
_atom_site_disorder_assembly
_atom_site_disorder_group
Fe1 Fe 0.81145(3) 0.73435(2) 0.24832(2) 0.03344(12) Uani 1 1 d . . . . .
K1 K 0.53379(6) 0.50401(5) 0.22901(4) 0.05755(19) Uani 1 1 d . . . . .
N1 N 0.84709(17) 0.74956(15) 0.35630(10) 0.0343(4) Uani 1 1 d . . . . .
N2 N 0.97483(17) 0.85700(15) 0.26006(10) 0.0330(4) Uani 1 1 d . . . . .
O1 O 0.65537(15) 0.71862(13) 0.18087(9) 0.0389(4) Uani 1 1 d . . . . .
O2 O 0.74827(15) 0.58397(13) 0.19355(9) 0.0397(4) Uani 1 1 d . . . . .
O3 O 0.4450(3) 0.2896(2) 0.2090(2) 0.1105(11) Uani 1 1 d . . . . .
O4 O 0.3052(2) 0.4509(3) 0.15256(16) 0.0975(9) Uani 1 1 d . . . . .
C1 C 0.52497(18) 0.46395(16) 0.00349(11) 0.0271(4) Uani 1 1 d . U . . .
C2 C 0.61900(19) 0.47828(17) 0.06960(12) 0.0296(4) Uani 1 1 d . U . . .
C3 C 0.6675(2) 0.40652(18) 0.07546(13) 0.0347(5) Uani 1 1 d . U . . .
H3 H 0.729042 0.416605 0.118990 0.042 Uiso 1 1 calc R U . . .
C4 C 0.6254(2) 0.31987(18) 0.01723(13) 0.0357(5) Uani 1 1 d . U . . .
C5 C 0.5333(2) 0.30565(17) -0.04718(12) 0.0332(5) Uani 1 1 d . U . . .
H5 H 0.504894 0.248018 -0.086032 0.040 Uiso 1 1 calc R U . . .
C6 C 0.48176(19) 0.37540(17) -0.05559(12) 0.0295(4) Uani 1 1 d . U . . .
C7 C 0.6624(2) 0.56821(18) 0.12871(12) 0.0324(5) Uani 1 1 d . U . . .
C8 C 0.6131(2) 0.63877(17) 0.12194(12) 0.0319(5) Uani 1 1 d . U . . .
C9 C 0.6811(2) 0.2426(2) 0.02561(15) 0.0453(6) Uani 1 1 d . U . . .
C10 C 0.6355(5) 0.1614(4) -0.0484(3) 0.0626(14) Uani 0.639(4) 1 d . U P A 1
H10A H 0.574931 0.170707 -0.085396 0.094 Uiso 0.639(4) 1 d R U P A 1
H10B H 0.702851 0.176997 -0.063776 0.094 Uiso 0.639(4) 1 d R U P A 1
H10C H 0.600891 0.087047 -0.041696 0.094 Uiso 0.639(4) 1 d R U P A 1
C11 C 0.8205(4) 0.3112(4) 0.0444(4) 0.0765(17) Uani 0.639(4) 1 d . U P A 1
H11A H 0.834052 0.331333 0.000294 0.115 Uiso 0.639(4) 1 d R U P A 1
H11B H 0.853692 0.376463 0.080854 0.115 Uiso 0.639(4) 1 d R U P A 1
H11C H 0.859692 0.268683 0.062734 0.115 Uiso 0.639(4) 1 d R U P A 1
C12 C 0.6556(6) 0.1801(5) 0.0823(3) 0.0730(15) Uani 0.639(4) 1 d . U P A 1
H12A H 0.573025 0.121611 0.062496 0.109 Uiso 0.639(4) 1 d R U P A 1
H12B H 0.709755 0.149931 0.097366 0.109 Uiso 0.639(4) 1 d R U P A 1
H12C H 0.666305 0.227661 0.124046 0.109 Uiso 0.639(4) 1 d R U P A 1
C13 C 0.7623(2) 0.6590(2) 0.37704(13) 0.0418(5) Uani 1 1 d . U . . .
C14 C 0.6657(3) 0.6634(2) 0.39077(15) 0.0510(6) Uani 1 1 d . U . . .
C15 C 0.5815(3) 0.5701(3) 0.40493(18) 0.0656(8) Uani 1 1 d . U . . .
H15 H 0.517657 0.572069 0.414715 0.079 Uiso 1 1 calc R U . . .
C16 C 0.5892(3) 0.4757(3) 0.40498(19) 0.0702(9) Uani 1 1 d . U . . .
H16 H 0.531527 0.414533 0.414849 0.084 Uiso 1 1 calc R U . . .
C17 C 0.6830(3) 0.4711(3) 0.39032(18) 0.0632(8) Uani 1 1 d . U . . .
H17 H 0.688056 0.406548 0.390489 0.076 Uiso 1 1 calc R U . . .
C18 C 0.7698(3) 0.5609(2) 0.37538(15) 0.0483(6) Uani 1 1 d . U . . .
C19 C 0.6503(3) 0.7647(3) 0.38897(18) 0.0606(8) Uani 1 1 d . U . . .
H19 H 0.722496 0.823959 0.383842 0.073 Uiso 1 1 calc R U . . .
C20 C 0.6401(4) 0.8024(4) 0.4601(2) 0.0901(12) Uani 1 1 d . U . . .
H20A H 0.563937 0.750256 0.462748 0.135 Uiso 1 1 calc R U . . .
H20B H 0.644102 0.873052 0.460613 0.135 Uiso 1 1 calc R U . . .
H20C H 0.705850 0.807484 0.501601 0.135 Uiso 1 1 calc R U . . .
C21 C 0.5395(3) 0.7441(3) 0.3228(2) 0.0767(10) Uani 1 1 d . U . . .
H21A H 0.551392 0.729049 0.278280 0.115 Uiso 1 1 calc R U . . .
H21B H 0.528819 0.808011 0.323803 0.115 Uiso 1 1 calc R U . . .
H21C H 0.468414 0.682320 0.324575 0.115 Uiso 1 1 calc R U . . .
C22 C 0.8721(3) 0.5539(2) 0.35895(17) 0.0553(7) Uani 1 1 d . U . . .
H22 H 0.897290 0.606585 0.327794 0.066 Uiso 1 1 calc R U . . .
C23 C 0.8333(4) 0.4418(3) 0.3166(2) 0.0863(11) Uani 1 1 d . U . . .
H23A H 0.896357 0.445927 0.300101 0.130 Uiso 1 1 calc R U . . .
H23B H 0.759810 0.418715 0.274843 0.130 Uiso 1 1 calc R U . . .
H23C H 0.819173 0.389816 0.348044 0.130 Uiso 1 1 calc R U . . .
C24 C 0.9807(4) 0.5886(5) 0.4281(3) 0.1135(16) Uani 1 1 d . U . . .
H24A H 0.956431 0.546131 0.463252 0.170 Uiso 1 1 calc R U . . .
H24B H 1.014398 0.665145 0.448295 0.170 Uiso 1 1 calc R U . . .
H24C H 1.040898 0.576706 0.417113 0.170 Uiso 1 1 calc R U . . .
C25 C 0.9604(3) 0.8398(3) 0.48794(14) 0.0550(7) Uani 1 1 d . U . . .
H25A H 0.901684 0.856266 0.496954 0.082 Uiso 1 1 calc R U . . .
H25B H 1.040985 0.896567 0.517455 0.082 Uiso 1 1 calc R U . . .
H25C H 0.949045 0.770620 0.500523 0.082 Uiso 1 1 calc R U . . .
C26 C 0.9439(2) 0.83326(19) 0.40747(12) 0.0377(5) Uani 1 1 d . U . . .
C27 C 1.0357(2) 0.91776(19) 0.39065(12) 0.0386(5) Uani 1 1 d . U . . .
H27 H 1.092859 0.976750 0.429673 0.046 Uiso 1 1 calc R U . . .
C28 C 1.0542(2) 0.92662(18) 0.32388(12) 0.0352(5) Uani 1 1 d . U . . .
C29 C 1.1734(2) 1.0200(2) 0.32607(15) 0.0484(6) Uani 1 1 d . U . . .
H29A H 1.219793 0.990570 0.312700 0.073 Uiso 1 1 calc R U . . .
H29B H 1.218701 1.064707 0.374892 0.073 Uiso 1 1 calc R U . . .
H29C H 1.157337 1.063824 0.292018 0.073 Uiso 1 1 calc R U . . .
C30 C 1.0098(2) 0.86123(19) 0.19732(13) 0.0385(5) Uani 1 1 d . U . . .
C31 C 1.0777(2) 0.8097(2) 0.19004(14) 0.0450(6) Uani 1 1 d . U . . .
C32 C 1.1068(3) 0.8116(2) 0.12716(16) 0.0575(7) Uani 1 1 d . U . . .
H32 H 1.152670 0.778781 0.121861 0.069 Uiso 1 1 calc R U . . .
C33 C 1.0690(3) 0.8609(3) 0.07284(17) 0.0640(8) Uani 1 1 d . U . . .
H33 H 1.089069 0.861233 0.031123 0.077 Uiso 1 1 calc R U . . .
C34 C 1.0025(3) 0.9091(3) 0.08020(16) 0.0623(8) Uani 1 1 d . U . . .
H34 H 0.977276 0.941865 0.042826 0.075 Uiso 1 1 calc R U . . .
C35 C 0.9704(3) 0.9113(2) 0.14139(14) 0.0480(6) Uani 1 1 d . U . . .
C36 C 1.1128(3) 0.7471(2) 0.24554(16) 0.0527(6) Uani 1 1 d . U . . .
H36 H 1.096251 0.763949 0.288894 0.063 Uiso 1 1 calc R U . . .
C37 C 1.0362(3) 0.6241(3) 0.2151(2) 0.0689(9) Uani 1 1 d . U . . .
H37A H 0.951815 0.602696 0.203703 0.103 Uiso 1 1 calc R U . . .
H37B H 1.060307 0.585944 0.251069 0.103 Uiso 1 1 calc R U . . .
H37C H 1.047944 0.605928 0.171165 0.103 Uiso 1 1 calc R U . . .
C38 C 1.2488(3) 0.7812(3) 0.2706(2) 0.0777(10) Uani 1 1 d . U . . .
H38A H 1.267292 0.765375 0.229014 0.117 Uiso 1 1 calc R U . . .
H38B H 1.267667 0.741088 0.306762 0.117 Uiso 1 1 calc R U . . .
H38C H 1.296377 0.858568 0.291615 0.117 Uiso 1 1 calc R U . . .
C39 C 0.8962(3) 0.9660(3) 0.14627(16) 0.0570(7) Uani 1 1 d . U . . .
H39 H 0.873704 0.951067 0.189595 0.068 Uiso 1 1 calc R U . . .
C40 C 0.9717(4) 1.0914(3) 0.1563(2) 0.0836(11) Uani 1 1 d . U . . .
H40A H 1.044631 1.118937 0.199178 0.125 Uiso 1 1 calc R U . . .
H40B H 0.924794 1.125449 0.162178 0.125 Uiso 1 1 calc R U . . .
H40C H 0.992899 1.107931 0.113736 0.125 Uiso 1 1 calc R U . . .
C41 C 0.7799(3) 0.9226(3) 0.0790(2) 0.0809(10) Uani 1 1 d . U . . .
H41A H 0.799744 0.947209 0.037330 0.121 Uiso 1 1 calc R U . . .
H41B H 0.728638 0.949437 0.088125 0.121 Uiso 1 1 calc R U . . .
H41C H 0.737946 0.843745 0.069101 0.121 Uiso 1 1 calc R U . . .
C42 C 0.3696(6) 0.2139(3) 0.2373(3) 0.1205(17) Uani 1 1 d . U . . .
H42A H 0.293951 0.216613 0.225234 0.145 Uiso 1 1 calc R U . . .
H42B H 0.407615 0.228649 0.290399 0.145 Uiso 1 1 calc R U . . .
C43 C 0.3454(6) 0.1040(4) 0.2043(3) 0.1182(16) Uani 1 1 d . U . . .
H43A H 0.395190 0.079334 0.238258 0.142 Uiso 1 1 calc R U . . .
H43B H 0.260394 0.050146 0.190896 0.142 Uiso 1 1 calc R U . . .
C44 C 0.3775(6) 0.1210(4) 0.1399(3) 0.1173(16) Uani 1 1 d . U . . .
H44A H 0.417480 0.079171 0.133286 0.141 Uiso 1 1 calc R U . . .
H44B H 0.305658 0.098662 0.096208 0.141 Uiso 1 1 calc R U . . .
C45 C 0.4564(7) 0.2333(4) 0.1529(4) 0.149(2) Uani 1 1 d . U . . .
H45A H 0.539552 0.246625 0.167266 0.178 Uiso 1 1 calc R U . . .
H45B H 0.437427 0.260219 0.108240 0.178 Uiso 1 1 calc R U . . .
C46 C 0.2494(5) 0.3809(4) 0.0826(3) 0.1059(14) Uani 1 1 d . U . . .
H46A H 0.204031 0.304863 0.085524 0.127 Uiso 1 1 calc R U . . .
H46B H 0.309630 0.387620 0.061691 0.127 Uiso 1 1 calc R U . . .
C47 C 0.1642(5) 0.4201(5) 0.0364(3) 0.1202(17) Uani 1 1 d . U . . .
H47A H 0.202410 0.470430 0.007996 0.144 Uiso 1 1 calc R U . . .
H47B H 0.088795 0.358553 0.003130 0.144 Uiso 1 1 calc R U . . .
C48 C 0.1421(5) 0.4759(6) 0.0913(3) 0.1281(17) Uani 1 1 d . U . . .
H48A H 0.118736 0.529205 0.072052 0.154 Uiso 1 1 calc R U . . .
H48B H 0.078937 0.423580 0.106500 0.154 Uiso 1 1 calc R U . . .
C49 C 0.2561(5) 0.5282(5) 0.1504(3) 0.1141(15) Uani 1 1 d . U . . .
H49A H 0.245982 0.541796 0.196331 0.137 Uiso 1 1 calc R U . . .
H49B H 0.310213 0.597653 0.141826 0.137 Uiso 1 1 calc R U . . .
C12' C 0.5763(8) 0.1247(6) 0.0183(5) 0.060(2) Uani 0.361(4) 1 d . U P A 2
H12D H 0.513245 0.100545 -0.029433 0.090 Uiso 0.361(4) 1 d R U P A 2
H12E H 0.608795 0.074735 0.025007 0.090 Uiso 0.361(4) 1 d R U P A 2
H12F H 0.543205 0.126515 0.055527 0.090 Uiso 0.361(4) 1 d R U P A 2
C11' C 0.7758(9) 0.2699(8) 0.1050(5) 0.071(2) Uani 0.361(4) 1 d . U P A 2
H11D H 0.776338 0.326281 0.135404 0.107 Uiso 0.361(4) 1 d R U P A 2
H11E H 0.753478 0.204991 0.125314 0.107 Uiso 0.361(4) 1 d R U P A 2
H11F H 0.855438 0.294931 0.103224 0.107 Uiso 0.361(4) 1 d R U P A 2
C10' C 0.7315(9) 0.2449(8) -0.0295(6) 0.069(2) Uani 0.361(4) 1 d . U P A 2
H10D H 0.670347 0.227761 -0.077201 0.103 Uiso 0.361(4) 1 d R U P A 2
H10E H 0.798587 0.316791 -0.021811 0.103 Uiso 0.361(4) 1 d R U P A 2
H10F H 0.759527 0.191691 -0.026841 0.103 Uiso 0.361(4) 1 d R U P A 2

loop_
_atom_site_aniso_label
_atom_site_aniso_U_11
_atom_site_aniso_U_22
_atom_site_aniso_U_33
_atom_site_aniso_U_23
_atom_site_aniso_U_13
_atom_site_aniso_U_12
Fe1 0.0347(2) 0.03091(19) 0.02473(18) -0.00161(13) 0.00475(14) 0.01224(14)
K1 0.0535(4) 0.0454(3) 0.0546(4) 0.0045(3) 0.0172(3) 0.0104(3)
N1 0.0369(10) 0.0328(10) 0.0296(10) 0.0028(8) 0.0101(8) 0.0156(8)
N2 0.0374(10) 0.0319(9) 0.0267(9) 0.0028(7) 0.0090(8) 0.0163(8)
O1 0.0405(9) 0.0357(8) 0.0326(8) -0.0096(7) 0.0024(7) 0.0205(7)
O2 0.0408(9) 0.0360(8) 0.0320(8) -0.0040(7) -0.0013(7) 0.0206(7)
O3 0.133(3) 0.0475(14) 0.159(3) 0.0144(16) 0.098(2) 0.0216(15)
O4 0.0697(16) 0.124(2) 0.0807(19) 0.0005(17) 0.0166(14) 0.0407(17)
C1 0.0271(10) 0.0243(9) 0.0291(10) 0.0016(8) 0.0097(8) 0.0124(8)
C2 0.0279(10) 0.0268(10) 0.0323(11) 0.0028(8) 0.0100(9) 0.0127(8)
C3 0.0306(11) 0.0319(11) 0.0369(11) 0.0030(9) 0.0055(9) 0.0161(9)
C4 0.0304(11) 0.0293(10) 0.0467(12) 0.0018(9) 0.0103(10) 0.0168(9)
C5 0.0324(11) 0.0276(10) 0.0368(11) -0.0036(9) 0.0099(9) 0.0148(9)
C6 0.0284(10) 0.0262(10) 0.0319(11) -0.0002(8) 0.0098(9) 0.0129(8)
C7 0.0322(11) 0.0306(10) 0.0291(11) 0.0006(8) 0.0055(9) 0.0149(9)
C8 0.0318(11) 0.0284(10) 0.0305(11) -0.0033(8) 0.0075(9) 0.0138(9)
C9 0.0411(13) 0.0372(12) 0.0576(15) -0.0006(11) 0.0085(11) 0.0258(11)
C10 0.068(3) 0.053(2) 0.073(3) -0.011(2) 0.009(2) 0.047(2)
C11 0.050(2) 0.066(3) 0.110(4) -0.011(3) 0.010(2) 0.040(2)
C12 0.095(3) 0.064(3) 0.080(3) 0.020(2) 0.024(3) 0.060(3)
C13 0.0465(13) 0.0417(12) 0.0330(11) 0.0053(9) 0.0164(10) 0.0169(10)
C14 0.0493(14) 0.0476(14) 0.0479(14) -0.0007(11) 0.0220(12) 0.0149(11)
C15 0.0568(16) 0.0628(17) 0.0661(18) 0.0020(14) 0.0322(14) 0.0145(14)
C16 0.0706(19) 0.0556(17) 0.0717(19) 0.0155(14) 0.0383(16) 0.0120(15)
C17 0.0761(18) 0.0463(14) 0.0636(17) 0.0189(13) 0.0312(15) 0.0224(14)
C18 0.0574(15) 0.0462(13) 0.0426(13) 0.0152(10) 0.0209(11) 0.0238(12)
C19 0.0505(15) 0.0556(16) 0.0714(18) -0.0055(14) 0.0251(14) 0.0216(13)
C20 0.091(3) 0.089(3) 0.088(3) -0.017(2) 0.040(2) 0.040(2)
C21 0.064(2) 0.074(2) 0.095(3) 0.0062(19) 0.0266(19) 0.0379(18)
C22 0.0677(17) 0.0507(15) 0.0612(17) 0.0235(13) 0.0275(14) 0.0362(14)
C23 0.109(3) 0.064(2) 0.112(3) 0.020(2) 0.058(2) 0.052(2)
C24 0.096(3) 0.148(4) 0.100(3) -0.006(3) 0.003(2) 0.085(3)
C25 0.0554(16) 0.0602(17) 0.0316(13) 0.0007(12) 0.0107(12) 0.0174(14)
C26 0.0414(12) 0.0406(12) 0.0276(11) 0.0012(9) 0.0092(9) 0.0196(10)
C27 0.0381(12) 0.0367(12) 0.0290(11) -0.0045(9) 0.0062(10) 0.0131(10)
C28 0.0371(11) 0.0316(11) 0.0344(11) 0.0032(9) 0.0105(9) 0.0164(9)
C29 0.0424(14) 0.0440(14) 0.0405(14) -0.0008(11) 0.0113(11) 0.0090(11)
C30 0.0439(12) 0.0356(11) 0.0314(11) 0.0047(9) 0.0150(10) 0.0149(10)
C31 0.0510(13) 0.0438(13) 0.0403(13) 0.0038(10) 0.0195(11) 0.0215(11)
C32 0.0684(17) 0.0573(15) 0.0528(15) 0.0057(12) 0.0331(13) 0.0285(13)
C33 0.083(2) 0.0640(17) 0.0470(15) 0.0097(13) 0.0384(15) 0.0274(15)
C34 0.0802(19) 0.0615(16) 0.0391(14) 0.0209(12) 0.0247(13) 0.0264(15)
C35 0.0574(15) 0.0454(13) 0.0379(13) 0.0128(10) 0.0186(11) 0.0209(11)
C36 0.0586(16) 0.0593(16) 0.0516(15) 0.0117(12) 0.0236(13) 0.0355(13)
C37 0.071(2) 0.0572(18) 0.094(2) 0.0256(17) 0.0368(18) 0.0387(16)
C38 0.065(2) 0.081(2) 0.089(3) 0.0141(19) 0.0199(19) 0.0423(19)
C39 0.0671(17) 0.0639(17) 0.0506(15) 0.0269(13) 0.0217(14) 0.0390(15)
C40 0.085(2) 0.066(2) 0.091(3) 0.0109(18) 0.008(2) 0.0459(19)
C41 0.066(2) 0.083(2) 0.086(3) 0.035(2) 0.0186(19) 0.0344(19)
C42 0.165(4) 0.061(2) 0.122(3) 0.011(2) 0.093(3) 0.018(2)
C43 0.163(4) 0.063(2) 0.115(3) 0.011(2) 0.086(3) 0.022(2)
C44 0.156(4) 0.069(2) 0.117(3) 0.009(2) 0.085(3) 0.025(3)
C45 0.198(4) 0.080(3) 0.174(4) 0.019(3) 0.131(4) 0.031(3)
C46 0.098(3) 0.100(3) 0.092(3) 0.006(2) 0.041(2) 0.022(2)
C47 0.104(3) 0.112(3) 0.082(3) 0.007(3) 0.013(3) 0.015(3)
C48 0.095(3) 0.155(4) 0.112(3) 0.018(3) 0.035(3) 0.045(3)
C49 0.098(3) 0.141(4) 0.097(3) -0.002(3) 0.028(2) 0.059(3)
C12' 0.063(4) 0.043(3) 0.082(4) 0.013(3) 0.020(3) 0.035(3)
C11' 0.073(4) 0.059(4) 0.084(5) 0.002(3) -0.003(3) 0.055(3)
C10' 0.068(4) 0.069(4) 0.091(5) 0.010(3) 0.033(3) 0.050(3)

loop_
_atom_type_symbol
_atom_type_description
_atom_type_scat_dispersion_real
_atom_type_scat_dispersion_imag
_atom_type_scat_source
C C 0.0033 0.0016 'International Tables Vol C Tables 4.2.6.8 and 6.1.1.4'
H H 0.0000 0.0000 'International Tables Vol C Tables 4.2.6.8 and 6.1.1.4'
Fe Fe 0.3463 0.8444 'International Tables Vol C Tables 4.2.6.8 and 6.1.1.4'
K K 0.2009 0.2494 'International Tables Vol C Tables 4.2.6.8 and 6.1.1.4'
N N 0.0061 0.0033 'International Tables Vol C Tables 4.2.6.8 and 6.1.1.4'
O O 0.0106 0.0060 'International Tables Vol C Tables 4.2.6.8 and 6.1.1.4'

loop_
_geom_angle_atom_site_label_1
_geom_angle_atom_site_label_2
_geom_angle_atom_site_label_3
_geom_angle
_geom_angle_site_symmetry_1
_geom_angle_site_symmetry_3
_geom_angle_publ_flag
O2 Fe1 O1 83.55(6) . . ?
O2 Fe1 N2 122.09(7) . . ?
O1 Fe1 N2 124.11(8) . . ?
O2 Fe1 N1 115.24(7) . . ?
O1 Fe1 N1 120.34(7) . . ?
N2 Fe1 N1 94.10(8) . . ?
O2 Fe1 K1 54.27(5) . . ?
O1 Fe1 K1 59.57(5) . . ?
N2 Fe1 K1 175.40(5) . . ?
N1 Fe1 K1 85.64(6) . . ?
O3 K1 O4 83.22(12) . . ?
O3 K1 O2 105.35(8) . . ?
O4 K1 O2 133.17(8) . . ?
O3 K1 C7 104.41(8) . . ?
O4 K1 C7 106.16(8) . . ?
O2 K1 C7 27.04(5) . . ?
O3 K1 C8 124.85(8) . . ?
O4 K1 C8 89.67(9) . . ?
O2 K1 C8 47.21(5) . . ?
C7 K1 C8 27.33(6) . . ?
O3 K1 O1 150.04(8) . . ?
O4 K1 O1 97.64(9) . . ?
O2 K1 O1 53.04(4) . . ?
C7 K1 O1 46.40(5) . . ?
C8 K1 O1 25.82(5) . . ?
O3 K1 C13 119.29(10) . . ?
O4 K1 C13 142.88(8) . . ?
O2 K1 C13 72.61(6) . . ?
C7 K1 C13 96.67(6) . . ?
C8 K1 C13 98.42(6) . . ?
O1 K1 C13 77.26(6) . . ?
O3 K1 C14 122.89(10) . . ?
O4 K1 C14 118.40(9) . . ?
O2 K1 C14 95.69(6) . . ?
C7 K1 C14 116.38(7) . . ?
C8 K1 C14 108.50(7) . . ?
O1 K1 C14 83.16(6) . . ?
C13 K1 C14 25.08(7) . . ?
O3 K1 C18 95.31(10) . . ?
O4 K1 C18 156.68(9) . . ?
O2 K1 C18 69.74(6) . . ?
C7 K1 C18 96.77(7) . . ?
C8 K1 C18 109.74(7) . . ?
O1 K1 C18 95.09(6) . . ?
C13 K1 C18 25.13(7) . . ?
C14 K1 C18 44.13(7) . . ?
O3 K1 C15 101.58(10) . . ?
O4 K1 C15 107.46(9) . . ?
O2 K1 C15 115.25(7) . . ?
C7 K1 C15 139.38(7) . . ?
C8 K1 C15 132.34(7) . . ?
O1 K1 C15 106.60(7) . . ?
C13 K1 C15 42.96(7) . . ?
C14 K1 C15 24.44(8) . . ?
C18 K1 C15 49.88(8) . . ?
O3 K1 C17 77.07(10) . . ?
O4 K1 C17 136.19(10) . . ?
O2 K1 C17 90.01(7) . . ?
C7 K1 C17 116.45(8) . . ?
C8 K1 C17 133.55(7) . . ?
O1 K1 C17 118.62(6) . . ?
C13 K1 C17 42.93(7) . . ?
C14 K1 C17 50.04(8) . . ?
C18 K1 C17 24.18(7) . . ?
C15 K1 C17 41.80(9) . . ?
O3 K1 C16 80.30(10) . . ?
O4 K1 C16 114.76(10) . . ?
O2 K1 C16 112.08(7) . . ?
C7 K1 C16 139.08(8) . . ?
C8 K1 C16 148.11(7) . . ?
O1 K1 C16 124.86(7) . . ?
C13 K1 C16 49.72(7) . . ?
C14 K1 C16 42.68(8) . . ?
C18 K1 C16 42.56(8) . . ?
C15 K1 C16 23.53(8) . . ?
C17 K1 C16 23.74(8) . . ?
C26 N1 C13 120.5(2) . . ?
C26 N1 Fe1 124.53(17) . . ?
C13 N1 Fe1 114.85(14) . . ?
C28 N2 C30 119.9(2) . . ?
C28 N2 Fe1 123.46(16) . . ?
C30 N2 Fe1 116.39(14) . . ?
C8 O1 Fe1 107.60(13) . . ?
C8 O1 K1 74.64(13) . . ?
Fe1 O1 K1 86.26(6) . . ?
C7 O2 Fe1 107.52(12) . . ?
C7 O2 K1 77.72(13) . . ?
Fe1 O2 K1 91.50(6) . . ?
C42 O3 C45 108.1(3) . . ?
C42 O3 K1 131.0(3) . . ?
C45 O3 K1 120.1(3) . . ?
C46 O4 C49 108.5(4) . . ?
C46 O4 K1 117.4(3) . . ?
C49 O4 K1 123.8(3) . . ?
C1 C1 C6 120.6(2) 2_665 . ?
C1 C1 C2 120.8(2) 2_665 . ?
C6 C1 C2 118.62(18) . . ?
C3 C2 C1 120.00(18) . . ?
C3 C2 C7 121.82(19) . . ?
C1 C2 C7 118.19(18) . . ?
C4 C3 C2 121.3(2) . . ?
C4 C3 H3 119.3 . . ?
C2 C3 H3 119.3 . . ?
C5 C4 C3 118.66(19) . . ?
C5 C4 C9 121.43(19) . . ?
C3 C4 C9 119.9(2) . . ?
C4 C5 C6 122.05(19) . . ?
C4 C5 H5 119.0 . . ?
C6 C5 H5 119.0 . . ?
C5 C6 C1 119.34(19) . . ?
C5 C6 C8 122.29(18) . 2_665 ?
C1 C6 C8 118.38(18) . 2_665 ?
O2 C7 C8 117.82(18) . . ?
O2 C7 C2 121.07(18) . . ?
C8 C7 C2 121.04(19) . . ?
O2 C7 K1 75.24(13) . . ?
C8 C7 K1 80.11(14) . . ?
C2 C7 K1 111.88(15) . . ?
O1 C8 C7 117.51(19) . . ?
O1 C8 C6 121.46(18) . 2_665 ?
C7 C8 C6 121.00(18) . 2_665 ?
O1 C8 K1 79.54(13) . . ?
C7 C8 K1 72.56(14) . . ?
C6 C8 K1 115.96(15) 2_665 . ?
C10' C9 C4 110.0(4) . . ?
C12 C9 C4 111.2(3) . . ?
C10' C9 C12' 111.3(6) . . ?
C4 C9 C12' 107.1(3) . . ?
C12 C9 C11 110.7(4) . . ?
C4 C9 C11 109.2(3) . . ?
C12 C9 C10 109.5(3) . . ?
C4 C9 C10 112.4(2) . . ?
C11 C9 C10 103.6(3) . . ?
C10' C9 C11' 112.3(6) . . ?
C4 C9 C11' 111.8(3) . . ?
C12' C9 C11' 104.1(6) . . ?
C9 C10 H10A 109.2 . . ?
C9 C10 H10B 109.4 . . ?
H10A C10 H10B 109.5 . . ?
C9 C10 H10C 109.8 . . ?
H10A C10 H10C 109.5 . . ?
H10B C10 H10C 109.5 . . ?
C9 C11 H11A 108.3 . . ?
C9 C11 H11B 109.9 . . ?
H11A C11 H11B 109.5 . . ?
C9 C11 H11C 110.2 . . ?
H11A C11 H11C 109.5 . . ?
H11B C11 H11C 109.5 . . ?
C9 C12 H12A 108.8 . . ?
C9 C12 H12B 110.1 . . ?
H12A C12 H12B 109.5 . . ?
C9 C12 H12C 109.5 . . ?
H12A C12 H12C 109.5 . . ?
H12B C12 H12C 109.5 . . ?
C14 C13 C18 120.3(3) . . ?
C14 C13 N1 120.8(2) . . ?
C18 C13 N1 118.5(2) . . ?
C14 C13 K1 78.09(15) . . ?
C18 C13 K1 78.74(15) . . ?
N1 C13 K1 107.72(14) . . ?
C15 C14 C13 118.0(3) . . ?
C15 C14 C19 119.9(3) . . ?
C13 C14 C19 122.1(3) . . ?
C15 C14 K1 80.35(17) . . ?
C13 C14 K1 76.83(14) . . ?
C19 C14 K1 111.55(19) . . ?
C16 C15 C14 122.2(3) . . ?
C16 C15 K1 80.6(2) . . ?
C14 C15 K1 75.21(17) . . ?
C16 C15 H15 118.9 . . ?
C14 C15 H15 118.9 . . ?
K1 C15 H15 115.6 . . ?
C15 C16 C17 119.7(3) . . ?
C15 C16 K1 75.8(2) . . ?
C17 C16 K1 76.9(2) . . ?
C15 C16 H16 120.2 . . ?
C17 C16 H16 120.2 . . ?
K1 C16 H16 118.0 . . ?
C16 C17 C18 121.2(3) . . ?
C16 C17 K1 79.4(2) . . ?
C18 C17 K1 74.90(18) . . ?
C16 C17 H17 119.4 . . ?
C18 C17 H17 119.4 . . ?
K1 C17 H17 117.0 . . ?
C17 C18 C13 118.6(3) . . ?
C17 C18 C22 120.4(3) . . ?
C13 C18 C22 121.0(3) . . ?
C17 C18 K1 80.92(19) . . ?
C13 C18 K1 76.13(15) . . ?
C22 C18 K1 113.87(17) . . ?
C14 C19 C21 110.6(2) . . ?
C14 C19 C20 111.7(3) . . ?
C21 C19 C20 110.3(3) . . ?
C14 C19 H19 108.0 . . ?
C21 C19 H19 108.0 . . ?
C20 C19 H19 108.0 . . ?
C19 C20 H20A 109.5 . . ?
C19 C20 H20B 109.5 . . ?
H20A C20 H20B 109.5 . . ?
C19 C20 H20C 109.5 . . ?
H20A C20 H20C 109.5 . . ?
H20B C20 H20C 109.5 . . ?
C19 C21 H21A 109.5 . . ?
C19 C21 H21B 109.5 . . ?
H21A C21 H21B 109.5 . . ?
C19 C21 H21C 109.5 . . ?
H21A C21 H21C 109.5 . . ?
H21B C21 H21C 109.5 . . ?
C24 C22 C23 111.0(3) . . ?
C24 C22 C18 111.0(3) . . ?
C23 C22 C18 113.3(3) . . ?
C24 C22 H22 107.1 . . ?
C23 C22 H22 107.1 . . ?
C18 C22 H22 107.1 . . ?
C22 C23 H23A 109.5 . . ?
C22 C23 H23B 109.5 . . ?
H23A C23 H23B 109.5 . . ?
C22 C23 H23C 109.5 . . ?
H23A C23 H23C 109.5 . . ?
H23B C23 H23C 109.5 . . ?
C22 C24 H24A 109.5 . . ?
C22 C24 H24B 109.5 . . ?
H24A C24 H24B 109.5 . . ?
C22 C24 H24C 109.5 . . ?
H24A C24 H24C 109.5 . . ?
H24B C24 H24C 109.5 . . ?
C26 C25 H25A 109.5 . . ?
C26 C25 H25B 109.5 . . ?
H25A C25 H25B 109.5 . . ?
C26 C25 H25C 109.5 . . ?
H25A C25 H25C 109.5 . . ?
H25B C25 H25C 109.5 . . ?
N1 C26 C27 122.8(2) . . ?
N1 C26 C25 120.6(2) . . ?
C27 C26 C25 116.6(2) . . ?
C28 C27 C26 129.6(2) . . ?
C28 C27 H27 115.2 . . ?
C26 C27 H27 115.2 . . ?
N2 C28 C27 123.9(2) . . ?
N2 C28 C29 119.2(2) . . ?
C27 C28 C29 116.9(2) . . ?
C28 C29 H29A 109.5 . . ?
C28 C29 H29B 109.5 . . ?
H29A C29 H29B 109.5 . . ?
C28 C29 H29C 109.5 . . ?
H29A C29 H29C 109.5 . . ?
H29B C29 H29C 109.5 . . ?
C31 C30 C35 120.5(2) . . ?
C31 C30 N2 119.5(2) . . ?
C35 C30 N2 120.0(2) . . ?
C32 C31 C30 118.4(3) . . ?
C32 C31 C36 119.4(2) . . ?
C30 C31 C36 122.1(2) . . ?
C33 C32 C31 121.2(3) . . ?
C33 C32 H32 119.4 . . ?
C31 C32 H32 119.4 . . ?
C34 C33 C32 119.8(3) . . ?
C34 C33 H33 120.1 . . ?
C32 C33 H33 120.1 . . ?
C33 C34 C35 122.5(3) . . ?
C33 C34 H34 118.7 . . ?
C35 C34 H34 118.7 . . ?
C34 C35 C30 117.7(3) . . ?
C34 C35 C39 120.0(3) . . ?
C30 C35 C39 122.4(2) . . ?
C31 C36 C37 110.8(2) . . ?
C31 C36 C38 112.2(3) . . ?
C37 C36 C38 110.1(3) . . ?
C31 C36 H36 107.8 . . ?
C37 C36 H36 107.8 . . ?
C38 C36 H36 107.8 . . ?
C36 C37 H37A 109.5 . . ?
C36 C37 H37B 109.5 . . ?
H37A C37 H37B 109.5 . . ?
C36 C37 H37C 109.5 . . ?
H37A C37 H37C 109.5 . . ?
H37B C37 H37C 109.5 . . ?
C36 C38 H38A 109.5 . . ?
C36 C38 H38B 109.5 . . ?
H38A C38 H38B 109.5 . . ?
C36 C38 H38C 109.5 . . ?
H38A C38 H38C 109.5 . . ?
H38B C38 H38C 109.5 . . ?
C35 C39 C41 112.3(3) . . ?
C35 C39 C40 110.5(3) . . ?
C41 C39 C40 109.5(3) . . ?
C35 C39 H39 108.2 . . ?
C41 C39 H39 108.2 . . ?
C40 C39 H39 108.2 . . ?
C39 C40 H40A 109.5 . . ?
C39 C40 H40B 109.5 . . ?
H40A C40 H40B 109.5 . . ?
C39 C40 H40C 109.5 . . ?
H40A C40 H40C 109.5 . . ?
H40B C40 H40C 109.5 . . ?
C39 C41 H41A 109.5 . . ?
C39 C41 H41B 109.5 . . ?
H41A C41 H41B 109.5 . . ?
C39 C41 H41C 109.5 . . ?
H41A C41 H41C 109.5 . . ?
H41B C41 H41C 109.5 . . ?
O3 C42 C43 107.5(4) . . ?
O3 C42 H42A 110.2 . . ?
C43 C42 H42A 110.2 . . ?
O3 C42 H42B 110.2 . . ?
C43 C42 H42B 110.2 . . ?
H42A C42 H42B 108.5 . . ?
C44 C43 C42 104.2(4) . . ?
C44 C43 H43A 110.9 . . ?
C42 C43 H43A 110.9 . . ?
C44 C43 H43B 110.9 . . ?
C42 C43 H43B 110.9 . . ?
H43A C43 H43B 108.9 . . ?
C45 C44 C43 105.3(4) . . ?
C45 C44 H44A 110.7 . . ?
C43 C44 H44A 110.7 . . ?
C45 C44 H44B 110.7 . . ?
C43 C44 H44B 110.7 . . ?
H44A C44 H44B 108.8 . . ?
O3 C45 C44 110.1(5) . . ?
O3 C45 H45A 109.6 . . ?
C44 C45 H45A 109.6 . . ?
O3 C45 H45B 109.6 . . ?
C44 C45 H45B 109.6 . . ?
H45A C45 H45B 108.2 . . ?
O4 C46 C47 104.4(4) . . ?
O4 C46 H46A 110.9 . . ?
C47 C46 H46A 110.9 . . ?
O4 C46 H46B 110.9 . . ?
C47 C46 H46B 110.9 . . ?
H46A C46 H46B 108.9 . . ?
C48 C47 C46 103.9(5) . . ?
C48 C47 H47A 111.0 . . ?
C46 C47 H47A 111.0 . . ?
C48 C47 H47B 111.0 . . ?
C46 C47 H47B 111.0 . . ?
H47A C47 H47B 109.0 . . ?
C49 C48 C47 103.2(5) . . ?
C49 C48 H48A 111.1 . . ?
C47 C48 H48A 111.1 . . ?
C49 C48 H48B 111.1 . . ?
C47 C48 H48B 111.1 . . ?
H48A C48 H48B 109.1 . . ?
C48 C49 O4 105.3(5) . . ?
C48 C49 H49A 110.7 . . ?
O4 C49 H49A 110.7 . . ?
C48 C49 H49B 110.7 . . ?
O4 C49 H49B 110.7 . . ?
H49A C49 H49B 108.8 . . ?
C9 C12' H12D 110.2 . . ?
C9 C12' H12E 109.1 . . ?
H12D C12' H12E 109.5 . . ?
C9 C12' H12F 109.1 . . ?
H12D C12' H12F 109.5 . . ?
H12E C12' H12F 109.5 . . ?
C9 C11' H11D 109.3 . . ?
C9 C11' H11E 109.3 . . ?
H11D C11' H11E 109.5 . . ?
C9 C11' H11F 109.8 . . ?
H11D C11' H11F 109.5 . . ?
H11E C11' H11F 109.5 . . ?
C9 C10' H10D 109.4 . . ?
C9 C10' H10E 109.4 . . ?
H10D C10' H10E 109.5 . . ?
C9 C10' H10F 109.6 . . ?
H10D C10' H10F 109.5 . . ?
H10E C10' H10F 109.5 . . ?

loop_
_geom_bond_atom_site_label_1
_geom_bond_atom_site_label_2
_geom_bond_distance
_geom_bond_site_symmetry_2
_geom_bond_publ_flag
Fe1 O2 1.9808(15) . ?
Fe1 O1 1.9811(16) . ?
Fe1 N2 1.997(2) . ?
Fe1 N1 1.9938(19) . ?
Fe1 K1 3.5198(7) . ?
K1 O3 2.631(3) . ?
K1 O4 2.648(3) . ?
K1 O2 2.8583(19) . ?
K1 C7 2.888(2) . ?
K1 C8 2.982(2) . ?
K1 O1 3.0414(19) . ?
K1 C13 3.227(3) . ?
K1 C14 3.242(3) . ?
K1 C18 3.259(3) . ?
K1 C15 3.306(3) . ?
K1 C17 3.334(3) . ?
K1 C16 3.364(4) . ?
N1 C26 1.332(3) . ?
N1 C13 1.437(3) . ?
N2 C28 1.334(3) . ?
N2 C30 1.430(3) . ?
O1 C8 1.347(2) . ?
O2 C7 1.344(3) . ?
O3 C42 1.361(5) . ?
O3 C45 1.404(6) . ?
O4 C46 1.410(5) . ?
O4 C49 1.479(6) . ?
C1 C1 1.415(4) 2_665 ?
C1 C6 1.423(3) . ?
C1 C2 1.420(3) . ?
C2 C3 1.397(3) . ?
C2 C7 1.435(3) . ?
C3 C4 1.398(3) . ?
C3 H3 0.9300 . ?
C4 C5 1.386(3) . ?
C4 C9 1.538(3) . ?
C5 C6 1.401(3) . ?
C5 H5 0.9300 . ?
C6 C8 1.429(3) 2_665 ?
C7 C8 1.390(3) . ?
C9 C10' 1.424(10) . ?
C9 C12 1.463(6) . ?
C9 C12' 1.567(9) . ?
C9 C11 1.555(6) . ?
C9 C10 1.566(5) . ?
C9 C11' 1.564(9) . ?
C10 H10A 0.9599 . ?
C10 H10B 0.9600 . ?
C10 H10C 0.9601 . ?
C11 H11A 0.9600 . ?
C11 H11B 0.9599 . ?
C11 H11C 0.9600 . ?
C12 H12A 0.9600 . ?
C12 H12B 0.9599 . ?
C12 H12C 0.9600 . ?
C13 C14 1.405(4) . ?
C13 C18 1.411(4) . ?
C14 C15 1.388(4) . ?
C14 C19 1.512(4) . ?
C15 C16 1.362(5) . ?
C15 H15 0.9300 . ?
C16 C17 1.378(5) . ?
C16 H16 0.9300 . ?
C17 C18 1.383(4) . ?
C17 H17 0.9300 . ?
C18 C22 1.520(4) . ?
C19 C21 1.524(5) . ?
C19 C20 1.529(4) . ?
C19 H19 0.9800 . ?
C20 H20A 0.9600 . ?
C20 H20B 0.9600 . ?
C20 H20C 0.9600 . ?
C21 H21A 0.9600 . ?
C21 H21B 0.9600 . ?
C21 H21C 0.9600 . ?
C22 C24 1.499(5) . ?
C22 C23 1.516(4) . ?
C22 H22 0.9800 . ?
C23 H23A 0.9600 . ?
C23 H23B 0.9600 . ?
C23 H23C 0.9600 . ?
C24 H24A 0.9600 . ?
C24 H24B 0.9600 . ?
C24 H24C 0.9600 . ?
C25 C26 1.511(3) . ?
C25 H25A 0.9600 . ?
C25 H25B 0.9600 . ?
C25 H25C 0.9600 . ?
C26 C27 1.400(4) . ?
C27 C28 1.399(3) . ?
C27 H27 0.9300 . ?
C28 C29 1.513(3) . ?
C29 H29A 0.9600 . ?
C29 H29B 0.9600 . ?
C29 H29C 0.9600 . ?
C30 C31 1.406(4) . ?
C30 C35 1.409(4) . ?
C31 C32 1.392(4) . ?
C31 C36 1.508(4) . ?
C32 C33 1.373(5) . ?
C32 H32 0.9300 . ?
C33 C34 1.354(5) . ?
C33 H33 0.9300 . ?
C34 C35 1.388(4) . ?
C34 H34 0.9300 . ?
C35 C39 1.503(4) . ?
C36 C37 1.518(4) . ?
C36 C38 1.537(4) . ?
C36 H36 0.9800 . ?
C37 H37A 0.9600 . ?
C37 H37B 0.9600 . ?
C37 H37C 0.9600 . ?
C38 H38A 0.9600 . ?
C38 H38B 0.9600 . ?
C38 H38C 0.9600 . ?
C39 C41 1.520(5) . ?
C39 C40 1.540(5) . ?
C39 H39 0.9800 . ?
C40 H40A 0.9600 . ?
C40 H40B 0.9600 . ?
C40 H40C 0.9600 . ?
C41 H41A 0.9600 . ?
C41 H41B 0.9600 . ?
C41 H41C 0.9600 . ?
C42 C43 1.486(6) . ?
C42 H42A 0.9700 . ?
C42 H42B 0.9700 . ?
C43 C44 1.441(6) . ?
C43 H43A 0.9700 . ?
C43 H43B 0.9700 . ?
C44 C45 1.393(6) . ?
C44 H44A 0.9700 . ?
C44 H44B 0.9700 . ?
C45 H45A 0.9700 . ?
C45 H45B 0.9700 . ?
C46 C47 1.529(7) . ?
C46 H46A 0.9700 . ?
C46 H46B 0.9700 . ?
C47 C48 1.469(7) . ?
C47 H47A 0.9700 . ?
C47 H47B 0.9700 . ?
C48 C49 1.417(7) . ?
C48 H48A 0.9700 . ?
C48 H48B 0.9700 . ?
C49 H49A 0.9700 . ?
C49 H49B 0.9700 . ?
C12' H12D 0.9601 . ?
C12' H12E 0.9600 . ?
C12' H12F 0.9600 . ?
C11' H11D 0.9600 . ?
C11' H11E 0.9600 . ?
C11' H11F 0.9600 . ?
C10' H10D 0.9601 . ?
C10' H10E 0.9600 . ?
C10' H10F 0.9599 . ?
